data_4033229
loop_
_publ_author_name
'Liu, Lu'
'Xu, Guan-Ling'
'Ma, Xiao-Xia'
'Khan, Afsar'
'Tan, Wen-Hong'
'Yang, Zhu-Ya'
'Zhou, Zhi-Hong'

_publ_section_title
;
 Sweritranslactones A-C: Unusual Skeleton Secoiridoid Dimers via
 [4&#x00A0;+ 2] Cycloaddition from Swertiamarin.
;
_journal_issue 24
_journal_name_full 'The Journal of organic chemistry'
_journal_page_first 13263
_journal_page_last 13267
_journal_paper_doi 10.1021/acs.joc.7b02383
_journal_volume 82
_journal_year 2017
_chemical_formula_moiety 'C19 H18 O6'
_chemical_formula_sum 'C19 H18 O6'
_chemical_formula_weight 342.33
_chemical_name_systematic
; 
 ? 
;
_space_group_IT_number 14
_symmetry_cell_setting monoclinic
_symmetry_space_group_name_Hall '-P 2ybc'
_symmetry_space_group_name_H-M 'P 1 21/c 1'
_atom_sites_solution_hydrogens geom
_atom_sites_solution_primary direct
_atom_sites_solution_secondary difmap
_audit_creation_method SHELXL-97
_cell_angle_alpha 90.00
_cell_angle_beta 100.0500(10)
_cell_angle_gamma 90.00
_cell_formula_units_Z 4
_cell_length_a 7.89030(10)
_cell_length_b 15.9740(3)
_cell_length_c 11.8637(2)
_cell_measurement_reflns_used 9971
_cell_measurement_temperature 100(2)
_cell_measurement_theta_max 69.13
_cell_measurement_theta_min 2.77
_cell_volume 1472.35(4)
_computing_cell_refinement 'Bruker SAINT'
_computing_data_collection 'Bruker APEX2'
_computing_data_reduction 'Bruker SAINT'
_computing_molecular_graphics 'Bruker SHELXTL'
_computing_publication_material 'Bruker SHELXTL'
_computing_structure_refinement 'SHELXL-97 (Sheldrick, 2008)'
_computing_structure_solution 'SHELXS-97 (Sheldrick, 2008)'
_diffrn_ambient_temperature 100(2)
_diffrn_measured_fraction_theta_full 0.970
_diffrn_measured_fraction_theta_max 0.970
_diffrn_measurement_device_type 'Bruker APEX-II CCD'
_diffrn_measurement_method '\f and \w scans'
_diffrn_radiation_monochromator graphite
_diffrn_radiation_source 'fine-focus sealed tube'
_diffrn_radiation_type CuK\a
_diffrn_radiation_wavelength 1.54178
_diffrn_reflns_av_R_equivalents 0.0358
_diffrn_reflns_av_sigmaI/netI 0.0194
_diffrn_reflns_limit_h_max 9
_diffrn_reflns_limit_h_min -9
_diffrn_reflns_limit_k_max 19
_diffrn_reflns_limit_k_min -17
_diffrn_reflns_limit_l_max 13
_diffrn_reflns_limit_l_min -14
_diffrn_reflns_number 16181
_diffrn_reflns_theta_full 69.60
_diffrn_reflns_theta_max 69.60
_diffrn_reflns_theta_min 4.69
_exptl_absorpt_coefficient_mu 0.963
_exptl_absorpt_correction_T_max 0.8382
_exptl_absorpt_correction_T_min 0.6994
_exptl_absorpt_correction_type multi-scan
_exptl_absorpt_process_details sadabs
_exptl_crystal_colour colourless
_exptl_crystal_density_diffrn 1.544
_exptl_crystal_density_method 'not measured'
_exptl_crystal_description prism
_exptl_crystal_F_000 720
_exptl_crystal_size_max 0.40
_exptl_crystal_size_mid 0.40
_exptl_crystal_size_min 0.19
_refine_diff_density_max 0.318
_refine_diff_density_min -0.224
_refine_diff_density_rms 0.049
_refine_ls_extinction_coef 0.0098(5)
_refine_ls_extinction_expression Fc^*^=kFc[1+0.001xFc^2^\l^3^/sin(2\q)]^-1/4^
_refine_ls_extinction_method SHELXL
_refine_ls_goodness_of_fit_ref 1.098
_refine_ls_hydrogen_treatment constr
_refine_ls_matrix_type full
_refine_ls_number_parameters 227
_refine_ls_number_reflns 2687
_refine_ls_number_restraints 0
_refine_ls_restrained_S_all 1.098
_refine_ls_R_factor_all 0.0373
_refine_ls_R_factor_gt 0.0372
_refine_ls_shift/su_max 0.001
_refine_ls_shift/su_mean 0.000
_refine_ls_structure_factor_coef Fsqd
_refine_ls_weighting_details 'calc w=1/[\s^2^(Fo^2^)+(0.0395P)^2^+1.0414P] where P=(Fo^2^+2Fc^2^)/3'
_refine_ls_weighting_scheme calc
_refine_ls_wR_factor_gt 0.0935
_refine_ls_wR_factor_ref 0.0935
_reflns_number_gt 2681
_reflns_number_total 2687
_reflns_threshold_expression >2sigma(I)
_cod_data_source_file jo7b02383_si_004.cif
_cod_data_source_block cu_dswtp_0m
_cod_depositor_comments
;
The following automatic conversions were performed:

'_symmetry_cell_setting' value 'Monoclinic' changed to 'monoclinic'
according to
/home/data/users/saulius/crontab/automatic-downloads/rss-feeds/ACS/lib/dictionaries/cif_core.dic
dictionary named 'cif_core.dic' version 2.4.2 from 2011-04-26.

Automatic conversion script
Id: cif_fix_values 4973 2017-02-22 13:04:09Z antanas 

 Adding full bibliography for 4033228--4033230.cif.
;
_cod_original_sg_symbol_H-M P21/c
_cod_database_code 4033229

loop_
_symmetry_equiv_pos_as_xyz
'x, y, z'
'-x, y+1/2, -z+1/2'
'-x, -y, -z'
'x, -y-1/2, z-1/2'

loop_
_atom_site_label
_atom_site_type_symbol
_atom_site_fract_x
_atom_site_fract_y
_atom_site_fract_z
_atom_site_U_iso_or_equiv
_atom_site_adp_type
_atom_site_occupancy
_atom_site_symmetry_multiplicity
_atom_site_calc_flag
_atom_site_refinement_flags
O7 O 0.28673(12) 0.32536(6) 0.54819(8) 0.0156(2) Uani 1 1 d .
O2 O 0.81390(13) 0.46340(7) 0.59117(9) 0.0193(3) Uani 1 1 d .
O9 O 0.47700(12) 0.32649(6) 0.83845(8) 0.0154(2) Uani 1 1 d .
O15 O 0.27860(13) 0.45911(7) 1.05334(9) 0.0197(3) Uani 1 1 d .
O14 O 0.03658(13) 0.38690(7) 1.02566(9) 0.0199(3) Uani 1 1 d .
C13 C -0.09986(19) 0.34947(10) 0.94100(13) 0.0203(3) Uani 1 1 d .
H13A H -0.1605 0.3944 0.8923 0.024 Uiso 1 1 calc R
H13B H -0.1845 0.3220 0.9814 0.024 Uiso 1 1 calc R
C12 C -0.03196(19) 0.28575(9) 0.86538(13) 0.0182(3) Uani 1 1 d .
H12A H -0.0005 0.2336 0.9091 0.022 Uiso 1 1 calc R
H12B H -0.1224 0.2722 0.7990 0.022 Uiso 1 1 calc R
C11 C 0.12194(18) 0.32027(9) 0.82456(12) 0.0159(3) Uani 1 1 d .
C10 C 0.19853(18) 0.28702(9) 0.72669(12) 0.0160(3) Uani 1 1 d .
H10 H 0.1286 0.2397 0.6877 0.019 Uiso 1 1 calc R
C21 C 0.21618(18) 0.35851(9) 0.64176(12) 0.0147(3) Uani 1 1 d .
H21 H 0.0986 0.3807 0.6113 0.018 Uiso 1 1 calc R
C7 C 0.46428(18) 0.30132(9) 0.58386(12) 0.0159(3) Uani 1 1 d .
H7 H 0.5054 0.2762 0.5163 0.019 Uiso 1 1 calc R
C6 C 0.56484(18) 0.38066(9) 0.61534(12) 0.0146(3) Uani 1 1 d .
C1 C 0.72883(18) 0.39030(9) 0.57339(12) 0.0168(3) Uani 1 1 d .
O1 O 0.78794(14) 0.33636(7) 0.51944(10) 0.0248(3) Uani 1 1 d .
C18 C 0.32645(17) 0.43165(9) 0.70784(12) 0.0136(3) Uani 1 1 d .
C17 C 0.37677(18) 0.40221(9) 0.83536(12) 0.0141(3) Uani 1 1 d .
H17 H 0.4439 0.4468 0.8828 0.017 Uiso 1 1 calc R
C9 C 0.38494(18) 0.25893(9) 0.77398(12) 0.0164(3) Uani 1 1 d .
H9 H 0.3819 0.2097 0.8256 0.020 Uiso 1 1 calc R
C8 C 0.47770(19) 0.23431(9) 0.67671(12) 0.0171(3) Uani 1 1 d .
H8A H 0.4280 0.1814 0.6421 0.021 Uiso 1 1 calc R
H8B H 0.6006 0.2241 0.7081 0.021 Uiso 1 1 calc R
C16 C 0.21498(18) 0.38217(9) 0.88085(12) 0.0149(3) Uani 1 1 d .
C15 C 0.18045(18) 0.41407(9) 0.99040(12) 0.0161(3) Uani 1 1 d .
C5 C 0.49384(18) 0.44439(9) 0.66356(11) 0.0140(3) Uani 1 1 d .
C4 C 0.58066(18) 0.52802(9) 0.67673(12) 0.0152(3) Uani 1 1 d .
H4A H 0.5609 0.5544 0.7488 0.018 Uiso 1 1 calc R
H4B H 0.5297 0.5648 0.6125 0.018 Uiso 1 1 calc R
C3 C 0.77193(18) 0.51991(9) 0.67849(13) 0.0176(3) Uani 1 1 d .
H3A H 0.8198 0.5760 0.6671 0.021 Uiso 1 1 calc R
H3B H 0.8277 0.4994 0.7547 0.021 Uiso 1 1 calc R
C19 C 0.22290(17) 0.51197(9) 0.69840(12) 0.0152(3) Uani 1 1 d .
H19 H 0.1602 0.5257 0.6249 0.018 Uiso 1 1 calc R
C20 C 0.21114(19) 0.56484(9) 0.78234(13) 0.0184(3) Uani 1 1 d .
H20A H 0.2714 0.5539 0.8574 0.022 Uiso 1 1 calc R
H20B H 0.1424 0.6138 0.7676 0.022 Uiso 1 1 calc R

loop_
_atom_site_aniso_label
_atom_site_aniso_U_11
_atom_site_aniso_U_22
_atom_site_aniso_U_33
_atom_site_aniso_U_23
_atom_site_aniso_U_13
_atom_site_aniso_U_12
O7 0.0148(5) 0.0188(5) 0.0130(5) -0.0025(4) 0.0021(4) 0.0009(4)
O2 0.0177(5) 0.0208(6) 0.0210(5) -0.0038(4) 0.0080(4) -0.0021(4)
O9 0.0169(5) 0.0125(5) 0.0160(5) -0.0010(4) 0.0007(4) 0.0001(4)
O15 0.0224(5) 0.0212(6) 0.0155(5) -0.0033(4) 0.0033(4) -0.0005(4)
O14 0.0216(5) 0.0219(6) 0.0178(5) -0.0008(4) 0.0083(4) -0.0021(4)
C13 0.0182(7) 0.0205(8) 0.0231(8) 0.0007(6) 0.0061(6) -0.0032(6)
C12 0.0190(7) 0.0167(7) 0.0195(7) 0.0010(6) 0.0051(6) -0.0026(6)
C11 0.0181(7) 0.0142(7) 0.0156(7) 0.0034(6) 0.0033(6) 0.0002(5)
C10 0.0173(7) 0.0147(7) 0.0162(7) -0.0015(6) 0.0035(5) -0.0035(6)
C21 0.0149(7) 0.0160(7) 0.0136(7) -0.0017(6) 0.0038(5) -0.0006(5)
C7 0.0155(7) 0.0168(7) 0.0157(7) -0.0026(6) 0.0035(5) 0.0009(5)
C6 0.0157(7) 0.0157(7) 0.0121(6) 0.0014(5) 0.0020(5) 0.0009(5)
C1 0.0170(7) 0.0178(7) 0.0155(7) -0.0002(6) 0.0019(5) 0.0011(6)
O1 0.0226(6) 0.0237(6) 0.0306(6) -0.0079(5) 0.0113(5) 0.0009(4)
C18 0.0136(6) 0.0143(7) 0.0133(7) -0.0006(5) 0.0034(5) -0.0010(5)
C17 0.0166(7) 0.0121(7) 0.0138(7) -0.0012(5) 0.0029(5) 0.0003(5)
C9 0.0210(7) 0.0118(7) 0.0163(7) 0.0001(6) 0.0026(6) -0.0020(6)
C8 0.0180(7) 0.0144(7) 0.0187(7) -0.0028(6) 0.0026(6) -0.0001(6)
C16 0.0176(7) 0.0143(7) 0.0130(7) 0.0029(5) 0.0032(5) 0.0005(5)
C15 0.0185(7) 0.0148(7) 0.0153(7) 0.0036(6) 0.0038(6) 0.0026(6)
C5 0.0144(7) 0.0169(7) 0.0103(6) 0.0023(5) 0.0008(5) 0.0006(5)
C4 0.0166(7) 0.0148(7) 0.0145(7) 0.0008(5) 0.0038(5) -0.0007(5)
C3 0.0177(7) 0.0174(7) 0.0183(7) -0.0033(6) 0.0052(5) -0.0022(6)
C19 0.0126(6) 0.0151(7) 0.0181(7) 0.0029(6) 0.0035(5) -0.0009(5)
C20 0.0195(7) 0.0138(7) 0.0229(7) 0.0015(6) 0.0067(6) 0.0013(6)

loop_
_atom_type_symbol
_atom_type_description
_atom_type_scat_dispersion_real
_atom_type_scat_dispersion_imag
_atom_type_scat_source
C C 0.0181 0.0091 'International Tables Vol C Tables 4.2.6.8 and 6.1.1.4'
H H 0.0000 0.0000 'International Tables Vol C Tables 4.2.6.8 and 6.1.1.4'
O O 0.0492 0.0322 'International Tables Vol C Tables 4.2.6.8 and 6.1.1.4'

loop_
_geom_angle_atom_site_label_1
_geom_angle_atom_site_label_2
_geom_angle_atom_site_label_3
_geom_angle
C21 O7 C7 111.16(10)
C1 O2 C3 118.74(11)
C17 O9 C9 112.99(10)
C15 O14 C13 118.44(11)
O14 C13 C12 112.74(12)
O14 C13 H13A 109.0
C12 C13 H13A 109.0
O14 C13 H13B 109.0
C12 C13 H13B 109.0
H13A C13 H13B 107.8
C11 C12 C13 109.66(12)
C11 C12 H12A 109.7
C13 C12 H12A 109.7
C11 C12 H12B 109.7
C13 C12 H12B 109.7
H12A C12 H12B 108.2
C16 C11 C12 121.23(13)
C16 C11 C10 112.87(13)
C12 C11 C10 125.68(13)
C11 C10 C21 109.76(12)
C11 C10 C9 107.98(11)
C21 C10 C9 105.23(11)
C11 C10 H10 111.2
C21 C10 H10 111.2
C9 C10 H10 111.2
O7 C21 C10 108.95(11)
O7 C21 C18 113.84(11)
C10 C21 C18 109.10(11)
O7 C21 H21 108.3
C10 C21 H21 108.3
C18 C21 H21 108.3
O7 C7 C6 106.93(11)
O7 C7 C8 109.86(11)
C6 C7 C8 116.33(12)
O7 C7 H7 107.8
C6 C7 H7 107.8
C8 C7 H7 107.8
C5 C6 C1 121.53(13)
C5 C6 C7 120.28(13)
C1 C6 C7 117.36(12)
O1 C1 O2 118.15(13)
O1 C1 C6 123.01(14)
O2 C1 C6 118.78(12)
C19 C18 C5 110.59(11)
C19 C18 C17 111.58(11)
C5 C18 C17 106.57(11)
C19 C18 C21 110.26(11)
C5 C18 C21 111.37(11)
C17 C18 C21 106.36(11)
O9 C17 C16 107.95(11)
O9 C17 C18 108.75(11)
C16 C17 C18 108.80(11)
O9 C17 H17 110.4
C16 C17 H17 110.4
C18 C17 H17 110.4
O9 C9 C8 109.32(11)
O9 C9 C10 109.52(11)
C8 C9 C10 110.65(12)
O9 C9 H9 109.1
C8 C9 H9 109.1
C10 C9 H9 109.1
C9 C8 C7 112.58(12)
C9 C8 H8A 109.1
C7 C8 H8A 109.1
C9 C8 H8B 109.1
C7 C8 H8B 109.1
H8A C8 H8B 107.8
C11 C16 C15 121.93(13)
C11 C16 C17 113.83(13)
C15 C16 C17 123.02(13)
O15 C15 O14 118.77(13)
O15 C15 C16 123.68(13)
O14 C15 C16 117.40(13)
C6 C5 C4 120.37(13)
C6 C5 C18 120.04(13)
C4 C5 C18 119.57(12)
C5 C4 C3 111.26(12)
C5 C4 H4A 109.4
C3 C4 H4A 109.4
C5 C4 H4B 109.4
C3 C4 H4B 109.4
H4A C4 H4B 108.0
O2 C3 C4 113.21(11)
O2 C3 H3A 108.9
C4 C3 H3A 108.9
O2 C3 H3B 108.9
C4 C3 H3B 108.9
H3A C3 H3B 107.7
C20 C19 C18 126.41(13)
C20 C19 H19 116.8
C18 C19 H19 116.8
C19 C20 H20A 120.0
C19 C20 H20B 120.0
H20A C20 H20B 120.0

loop_
_geom_bond_atom_site_label_1
_geom_bond_atom_site_label_2
_geom_bond_distance
O7 C21 1.4276(17)
O7 C7 1.4430(17)
O2 C1 1.3451(18)
O2 C3 1.4551(17)
O9 C17 1.4421(17)
O9 C9 1.4433(17)
O15 C15 1.2137(18)
O14 C15 1.3482(18)
O14 C13 1.4656(18)
C13 C12 1.515(2)
C13 H13A 0.9900
C13 H13B 0.9900
C12 C11 1.489(2)
C12 H12A 0.9900
C12 H12B 0.9900
C11 C16 1.338(2)
C11 C10 1.497(2)
C10 C21 1.545(2)
C10 C9 1.546(2)
C10 H10 1.0000
C21 C18 1.5807(19)
C21 H21 1.0000
C7 C6 1.507(2)
C7 C8 1.526(2)
C7 H7 1.0000
C6 C5 1.338(2)
C6 C1 1.473(2)
C1 O1 1.2139(18)
C18 C19 1.5147(19)
C18 C5 1.5178(19)
C18 C17 1.5678(19)
C17 C16 1.5046(19)
C17 H17 1.0000
C9 C8 1.522(2)
C9 H9 1.0000
C8 H8A 0.9900
C8 H8B 0.9900
C16 C15 1.465(2)
C5 C4 1.4970(19)
C4 C3 1.5112(19)
C4 H4A 0.9900
C4 H4B 0.9900
C3 H3A 0.9900
C3 H3B 0.9900
C19 C20 1.321(2)
C19 H19 0.9500
C20 H20A 0.9500
C20 H20B 0.9500

loop_
_geom_torsion_atom_site_label_1
_geom_torsion_atom_site_label_2
_geom_torsion_atom_site_label_3
_geom_torsion_atom_site_label_4
_geom_torsion
C15 O14 C13 C12 46.77(17)
O14 C13 C12 C11 -46.19(16)
C13 C12 C11 C16 22.05(19)
C13 C12 C11 C10 -163.61(13)
C16 C11 C10 C21 -58.28(16)
C12 C11 C10 C21 126.97(15)
C16 C11 C10 C9 55.94(16)
C12 C11 C10 C9 -118.81(15)
C7 O7 C21 C10 -69.30(14)
C7 O7 C21 C18 52.70(15)
C11 C10 C21 O7 -179.06(11)
C9 C10 C21 O7 64.97(13)
C11 C10 C21 C18 56.11(14)
C9 C10 C21 C18 -59.85(14)
C21 O7 C7 C6 -66.92(14)
C21 O7 C7 C8 60.17(14)
O7 C7 C6 C5 34.42(17)
C8 C7 C6 C5 -88.74(17)
O7 C7 C6 C1 -135.34(12)
C8 C7 C6 C1 101.51(15)
C3 O2 C1 O1 -164.48(13)
C3 O2 C1 C6 18.31(18)
C5 C6 C1 O1 -172.61(14)
C7 C6 C1 O1 -3.0(2)
C5 C6 C1 O2 4.5(2)
C7 C6 C1 O2 174.08(12)
O7 C21 C18 C19 117.43(12)
C10 C21 C18 C19 -120.66(12)
O7 C21 C18 C5 -5.72(16)
C10 C21 C18 C5 116.19(12)
O7 C21 C18 C17 -121.44(12)
C10 C21 C18 C17 0.47(14)
C9 O9 C17 C16 57.59(14)
C9 O9 C17 C18 -60.30(14)
C19 C18 C17 O9 -179.11(10)
C5 C18 C17 O9 -58.31(14)
C21 C18 C17 O9 60.61(13)
C19 C18 C17 C16 63.54(15)
C5 C18 C17 C16 -175.65(11)
C21 C18 C17 C16 -56.74(14)
C17 O9 C9 C8 117.59(12)
C17 O9 C9 C10 -3.79(15)
C11 C10 C9 O9 -52.51(14)
C21 C10 C9 O9 64.67(14)
C11 C10 C9 C8 -173.09(12)
C21 C10 C9 C8 -55.91(14)
O9 C9 C8 C7 -69.59(15)
C10 C9 C8 C7 51.11(16)
O7 C7 C8 C9 -50.91(15)
C6 C7 C8 C9 70.70(16)
C12 C11 C16 C15 5.6(2)
C10 C11 C16 C15 -169.44(13)
C12 C11 C16 C17 173.29(12)
C10 C11 C16 C17 -1.72(18)
O9 C17 C16 C11 -56.46(15)
C18 C17 C16 C11 61.39(16)
O9 C17 C16 C15 111.11(14)
C18 C17 C16 C15 -131.04(13)
C13 O14 C15 O15 165.97(13)
C13 O14 C15 C16 -18.35(18)
C11 C16 C15 O15 166.63(14)
C17 C16 C15 O15 0.0(2)
C11 C16 C15 O14 -8.8(2)
C17 C16 C15 O14 -175.40(12)
C1 C6 C5 C4 -0.3(2)
C7 C6 C5 C4 -169.59(12)
C1 C6 C5 C18 -178.83(12)
C7 C6 C5 C18 11.8(2)
C19 C18 C5 C6 -149.44(13)
C17 C18 C5 C6 89.12(15)
C21 C18 C5 C6 -26.47(18)
C19 C18 C5 C4 31.99(17)
C17 C18 C5 C4 -89.45(14)
C21 C18 C5 C4 154.96(12)
C6 C5 C4 C3 -24.01(18)
C18 C5 C4 C3 154.55(12)
C1 O2 C3 C4 -43.23(17)
C5 C4 C3 O2 44.21(16)
C5 C18 C19 C20 -101.19(16)
C17 C18 C19 C20 17.2(2)
C21 C18 C19 C20 135.20(15)
